data_1566096
loop_
_publ_author_name
'Jackl, Moritz K.'
'Seo, Hyeonglim'
'Karges, Johannes'
'Kalaj, Mark'
'Cohen, Seth M.'

_publ_section_title
;
 Salicylate Metal-Binding Isosteres as Fragments for Metalloenzyme
 Inhibition
;
_journal_name_full 'Chemical Science'
_journal_paper_doi 10.1039/D1SC06011B
_journal_year 2022
_chemical_formula_moiety 'C39 H38 B N7 O4 S Zn'
_chemical_formula_sum 'C39 H38 B N7 O4 S Zn'
_chemical_formula_weight 777.00
_space_group_crystal_system orthorhombic
_space_group_IT_number 33
_space_group_name_Hall 'P 2c -2n'
_space_group_name_H-M_alt 'P n a 21'
_atom_sites_solution_hydrogens geom
_atom_sites_solution_primary dual
_audit_block_doi 10.5517/ccdc.csd.cc292q59
_audit_creation_date 2021-08-29
_audit_creation_method
;
Olex2 1.3-alpha
(compiled 2020.11.12 svn.r5f609507 for OlexSys, GUI svn.r6272)
;
_audit_update_record
;
2021-10-22 deposited with the CCDC.	2022-01-13 downloaded from the CCDC.
;
_cell_angle_alpha 90
_cell_angle_beta 90
_cell_angle_gamma 90
_cell_formula_units_Z 4
_cell_length_a 11.9864(16)
_cell_length_b 16.941(2)
_cell_length_c 18.040(2)
_cell_measurement_reflns_used 3235
_cell_measurement_temperature 100.0
_cell_measurement_theta_max 23.515
_cell_measurement_theta_min 2.368
_cell_volume 3663.2(8)
_computing_cell_refinement 'SAINT v8.34A (Bruker, 2013)'
_computing_data_collection 'APEX2 v2013.6-2 (Bruker, 2013)'
_computing_data_reduction 'SAINT v8.34A (Bruker, 2013)'
_computing_molecular_graphics 'Olex2 1.3-alpha (Dolomanov et al., 2009)'
_computing_publication_material 'Olex2 1.3-alpha (Dolomanov et al., 2009)'
_computing_structure_refinement 'XL  (Sheldrick, 2008)'
_computing_structure_solution 'SHELXT 2014/5 (Sheldrick, 2014)'
_diffrn_ambient_temperature 100.0
_diffrn_detector 'Bruker APEX-II CCD'
_diffrn_detector_area_resol_mean 7.9
_diffrn_detector_type 'CCD Area Detector'
_diffrn_measured_fraction_theta_full 1.000
_diffrn_measured_fraction_theta_max 0.993
_diffrn_measurement_device 'Kappa Four-Circle Diffractometer'
_diffrn_measurement_device_type 'Bruker APEX II Ultra'
_diffrn_measurement_method '\w and \f scans'
_diffrn_radiation_monochromator 'Double Bounce Multilayer Mirrors'
_diffrn_radiation_probe x-ray
_diffrn_radiation_type MoK\a
_diffrn_radiation_wavelength 0.71073
_diffrn_radiation_xray_symbol K-L~3~
_diffrn_reflns_av_R_equivalents 0.0703
_diffrn_reflns_av_unetI/netI 0.0973
_diffrn_reflns_Laue_measured_fraction_full 1.000
_diffrn_reflns_Laue_measured_fraction_max 0.993
_diffrn_reflns_limit_h_max 14
_diffrn_reflns_limit_h_min -11
_diffrn_reflns_limit_k_max 20
_diffrn_reflns_limit_k_min -20
_diffrn_reflns_limit_l_max 21
_diffrn_reflns_limit_l_min -22
_diffrn_reflns_number 20238
_diffrn_reflns_point_group_measured_fraction_full 0.972
_diffrn_reflns_point_group_measured_fraction_max 0.955
_diffrn_reflns_theta_full 25.242
_diffrn_reflns_theta_max 26.128
_diffrn_reflns_theta_min 1.649
_diffrn_source 'Micro Focus Rotating Anode'
_diffrn_source_current 50.0
_diffrn_source_power 2.5
_diffrn_source_type 'Bruker TXS'
_diffrn_source_voltage 50.0
_diffrn_standards_number 0
_exptl_absorpt_coefficient_mu 0.779
_exptl_absorpt_correction_T_max 0.7453
_exptl_absorpt_correction_T_min 0.6152
_exptl_absorpt_correction_type multi-scan
_exptl_absorpt_process_details
;
SADABS-2016/2 (Bruker,2016/2) was used for absorption correction.
wR2(int) was 0.1296 before and 0.0684 after correction.
The Ratio of minimum to maximum transmission is 0.8254.
The \l/2 correction factor is Not present.
;
_exptl_crystal_colour white
_exptl_crystal_colour_primary white
_exptl_crystal_density_diffrn 1.409
_exptl_crystal_description plate
_exptl_crystal_F_000 1616
_exptl_crystal_size_max 0.2
_exptl_crystal_size_mid 0.1
_exptl_crystal_size_min 0.1
_refine_diff_density_max 0.426
_refine_diff_density_min -0.651
_refine_diff_density_rms 0.070
_refine_ls_abs_structure_details
;
 Flack x determined using 1964 quotients [(I+)-(I-)]/[(I+)+(I-)]
 (Parsons, Flack and Wagner, Acta Cryst. B69 (2013) 249-259).
;
_refine_ls_abs_structure_Flack 0.000(10)
_refine_ls_extinction_method none
_refine_ls_goodness_of_fit_ref 0.760
_refine_ls_hydrogen_treatment constr
_refine_ls_matrix_type full
_refine_ls_number_parameters 483
_refine_ls_number_reflns 6978
_refine_ls_number_restraints 1
_refine_ls_restrained_S_all 0.760
_refine_ls_R_factor_all 0.0681
_refine_ls_R_factor_gt 0.0431
_refine_ls_shift/su_max 0.000
_refine_ls_shift/su_mean 0.000
_refine_ls_structure_factor_coef Fsqd
_refine_ls_weighting_details 'w=1/[\s^2^(Fo^2^)+(0.1000P)^2^] where P=(Fo^2^+2Fc^2^)/3'
_refine_ls_weighting_scheme calc
_refine_ls_wR_factor_gt 0.1068
_refine_ls_wR_factor_ref 0.1278
_reflns_Friedel_coverage 0.860
_reflns_Friedel_fraction_full 0.941
_reflns_Friedel_fraction_max 0.913
_reflns_number_gt 5384
_reflns_number_total 6978
_reflns_threshold_expression 'I > 2\s(I)'
_cod_data_source_file d1sc06011b4.cif
_cod_data_source_block tpzn2_2
_cod_depositor_comments
;
The following automatic conversions were performed:

data item '_diffrn_radiation_probe' value 'X-ray' was changed to
'x-ray' in accordance with the
/home/data/users/saulius/crontab/automatic-downloads/rss-feeds/RSC/lib/dictionaries/cif_core.dic
dictionary named 'cif_core.dic' version 2.4.2 last updated on
2011-04-26.

Automatic conversion script
Id: cif_fix_values 7556 2019-12-06 15:28:31Z antanas 
;
_cod_original_cell_volume 3663.3(8)
_cod_database_code 1566096
_shelx_shelxl_version_number 2018/3
_shelx_space_group_comment
;
The symmetry employed for this shelxl refinement is uniquely defined
by the following loop, which should always be used as a source of
symmetry information in preference to the above space-group names.
They are only intended as comments.
;
_shelx_estimated_absorpt_t_max 0.926
_shelx_estimated_absorpt_t_min 0.860
_olex2_refinement_description
;
1. Others
 Fixed Uiso: H00Q(0.022) H00W(0.026) H015(0.029) H019(0.028) H01L(0.046)
 H01M(0.046) H01N(0.046) H01A(0.036) H01B(0.036) H01C(0.036) H011(0.025)
 H016(0.033) H012(0.033) H00R(0.03) H00T(0.029) H00N(0.024) H01H(0.042)
 H01I(0.042) H01J(0.042) H00X(0.024) H00U(0.027) H00Z(0.03) H01G(0.031)
 H010(0.027) H00L(0.026) H00A(0.035) H00B(0.035) H00C(0.035) H018(0.03)
 H01O(0.039) H01P(0.043) H01K(0.038) H00Y(0.028) H013(0.024) H01D(0.037)
 H01E(0.037) H01F(0.037) H1(0.021)
 Fixed X: H00Q(0.471996) H00W(0.560276) H015(0.59537) H019(0.555694)
 H01L(0.290097) H01M(0.229555) H01N(0.328378) H01A(0.609719) H01B(0.691141)
 H01C(0.722721) H011(0.350567) H016(0.455479) H012(0.583922) H00R(0.608547)
 H00T(0.502927) H00N(0.303052) H01H(0.062773) H01I(0.139801) H01J(0.160988)
 H00X(0.24548) H00U(0.313277) H00Z(0.270976) H01G(0.149069) H010(0.073743)
 H00L(-0.069481) H00A(-0.087381) H00B(-0.169921) H00C(-0.106671) H018(0.53713)
 H01O(0.6787) H01P(0.650589) H01K(0.483529) H00Y(0.342258) H013(0.268446)
 H01D(0.114207) H01E(0.102526) H01F(0.028925) H1(0.087028)
 Fixed Y: H00Q(0.284236) H00W(0.350673) H015(0.486042) H019(0.55005)
 H01L(0.160058) H01M(0.240976) H01N(0.20736) H01A(0.641135) H01B(0.579915)
 H01C(0.613774) H011(0.647329) H016(0.700136) H012(0.801461) H00R(0.846134)
 H00T(0.792876) H00N(0.790336) H01H(0.694738) H01I(0.768695) H01J(0.685051)
 H00X(0.543192) H00U(0.514898) H00Z(0.394276) H01G(0.305894) H010(0.337305)
 H00L(0.449214) H00A(0.490597) H00B(0.494376) H00C(0.572386) H018(0.40948)
 H01O(0.322603) H01P(0.185609) H01K(0.138139) H00Y(0.224351) H013(0.338122)
 H01D(0.517981) H01E(0.428962) H01F(0.458937) H1(0.561568)
 Fixed Z: H00Q(0.305273) H00W(0.209498) H015(0.22208) H019(0.332007)
 H01L(0.43685) H01M(0.458692) H01N(0.509303) H01A(0.450029) H01B(0.409563)
 H01C(0.489677) H011(0.398283) H016(0.302712) H012(0.326611) H00R(0.447296)
 H00T(0.543597) H00N(0.599524) H01H(0.679415) H01I(0.700067) H01J(0.738813)
 H00X(0.35146) H00U(0.233947) H00Z(0.178098) H01G(0.236758) H010(0.351945)
 H00L(0.431554) H00A(0.628434) H00B(0.558798) H00C(0.585939) H018(0.616983)
 H01O(0.581846) H01P(0.590395) H01K(0.638378) H00Y(0.674934) H013(0.767659)
 H01D(0.791004) H01E(0.819654) H01F(0.751202) H1(0.654536)
;
_olex2_submission_special_instructions 'No special instructions were received'

loop_
_space_group_symop_operation_xyz
'x, y, z'
'-x, -y, z+1/2'
'x+1/2, -y+1/2, z'
'-x+1/2, y+1/2, z+1/2'

loop_
_atom_site_label
_atom_site_type_symbol
_atom_site_fract_x
_atom_site_fract_y
_atom_site_fract_z
_atom_site_U_iso_or_equiv
_atom_site_adp_type
_atom_site_occupancy
_atom_site_site_symmetry_order
_atom_site_calc_flag
_atom_site_refinement_flags_posn
_atom_site_refinement_flags_adp
_atom_site_refinement_flags_occupancy
_atom_site_disorder_assembly
_atom_site_disorder_group
Zn1 Zn 0.33952(6) 0.49022(3) 0.51897(4) 0.01471(18) Uani 1 1 d . . . . .
S1 S 0.58884(14) 0.51694(9) 0.49995(8) 0.0183(4) Uani 1 1 d . . . . .
O1 O 0.3817(4) 0.2564(2) 0.4143(3) 0.0236(10) Uani 1 1 d . . . . .
O2 O 0.3406(3) 0.3623(2) 0.4829(2) 0.0163(9) Uani 1 1 d . . . . .
O3 O 0.6671(3) 0.4518(2) 0.4975(2) 0.0218(10) Uani 1 1 d . . . . .
O4 O 0.5536(4) 0.5450(3) 0.5723(2) 0.0235(10) Uani 1 1 d . . . . .
N1 N 0.4766(5) 0.4970(3) 0.4556(3) 0.0168(11) Uani 1 1 d . . . . .
N2 N 0.3042(5) 0.6122(3) 0.5489(3) 0.0163(11) Uani 1 1 d . . . . .
N3 N 0.2248(4) 0.6151(3) 0.6048(3) 0.0171(11) Uani 1 1 d . . . . .
N4 N 0.1707(4) 0.4911(3) 0.4906(3) 0.0148(11) Uani 1 1 d . . . . .
N5 N 0.1015(5) 0.5121(3) 0.5481(3) 0.0153(12) Uani 1 1 d . . . . .
N6 N 0.3039(4) 0.4426(3) 0.6242(3) 0.0147(11) Uani 1 1 d . . . . .
N7 N 0.2157(5) 0.4780(3) 0.6600(3) 0.0174(11) Uani 1 1 d . . . . .
C1 C 0.4893(5) 0.3386(4) 0.3109(3) 0.0182(13) Uani 1 1 d . . . . .
H00Q H 0.471996 0.284236 0.305273 0.022 Uiso 1 1 calc R U . . .
C2 C 0.5406(6) 0.3777(4) 0.2538(3) 0.0219(15) Uani 1 1 d . . . . .
H00W H 0.560276 0.350673 0.209498 0.026 Uiso 1 1 calc R U . . .
C3 C 0.5632(6) 0.4574(4) 0.2620(3) 0.0238(15) Uani 1 1 d . . . . .
H015 H 0.595370 0.486042 0.222080 0.029 Uiso 1 1 calc R U . . .
C4 C 0.5395(6) 0.4954(4) 0.3276(4) 0.0230(15) Uani 1 1 d . . . . .
H019 H 0.555694 0.550050 0.332007 0.028 Uiso 1 1 calc R U . . .
C5 C 0.4925(5) 0.4559(3) 0.3874(3) 0.0152(13) Uani 1 1 d . . . . .
C6 C 0.4619(5) 0.3764(4) 0.3772(3) 0.0160(13) Uani 1 1 d . . . . .
C7 C 0.3913(5) 0.3332(3) 0.4305(3) 0.0171(13) Uani 1 1 d . . . . .
C8 C 0.3008(7) 0.2126(4) 0.4584(4) 0.0305(17) Uani 1 1 d . . . . .
H01L H 0.290097 0.160058 0.436850 0.046 Uiso 1 1 calc R U . . .
H01M H 0.229555 0.240976 0.458692 0.046 Uiso 1 1 calc R U . . .
H01N H 0.328378 0.207360 0.509303 0.046 Uiso 1 1 calc R U . . .
C9 C 0.6613(5) 0.5969(4) 0.4575(4) 0.0237(15) Uani 1 1 d . . . . .
H01A H 0.609719 0.641135 0.450029 0.036 Uiso 1 1 calc R U . . .
H01B H 0.691141 0.579915 0.409563 0.036 Uiso 1 1 calc R U . . .
H01C H 0.722721 0.613774 0.489677 0.036 Uiso 1 1 calc R U . . .
C10 C 0.4030(6) 0.6879(4) 0.4087(3) 0.0210(14) Uani 1 1 d . . . . .
H011 H 0.350567 0.647329 0.398283 0.025 Uiso 1 1 calc R U . . .
C11 C 0.4650(6) 0.7193(4) 0.3518(4) 0.0279(16) Uani 1 1 d . . . . .
H016 H 0.455479 0.700136 0.302712 0.033 Uiso 1 1 calc R U . . .
C12 C 0.5417(6) 0.7792(4) 0.3660(4) 0.0275(16) Uani 1 1 d . . . . .
H012 H 0.583922 0.801461 0.326611 0.033 Uiso 1 1 calc R U . . .
C13 C 0.5557(6) 0.8057(4) 0.4372(4) 0.0250(15) Uani 1 1 d . . . . .
H00R H 0.608547 0.846134 0.447296 0.030 Uiso 1 1 calc R U . . .
C14 C 0.4930(6) 0.7738(4) 0.4945(4) 0.0239(14) Uani 1 1 d . . . . .
H00T H 0.502927 0.792876 0.543597 0.029 Uiso 1 1 calc R U . . .
C15 C 0.4156(5) 0.7141(3) 0.4810(3) 0.0173(13) Uani 1 1 d . . . . .
C16 C 0.3429(5) 0.6866(3) 0.5412(3) 0.0170(13) Uani 1 1 d . . . . .
C17 C 0.2905(6) 0.7354(4) 0.5928(3) 0.0201(14) Uani 1 1 d . . . . .
H00N H 0.303052 0.790336 0.599524 0.024 Uiso 1 1 calc R U . . .
C18 C 0.2178(5) 0.6893(4) 0.6317(3) 0.0174(13) Uani 1 1 d . . . . .
C19 C 0.1384(6) 0.7114(4) 0.6928(4) 0.0280(16) Uani 1 1 d . . . . .
H01H H 0.062773 0.694738 0.679415 0.042 Uiso 1 1 calc R U . . .
H01I H 0.139801 0.768695 0.700067 0.042 Uiso 1 1 calc R U . . .
H01J H 0.160988 0.685051 0.738813 0.042 Uiso 1 1 calc R U . . .
C20 C 0.2248(6) 0.4952(4) 0.3279(4) 0.0203(14) Uani 1 1 d . . . . .
H00X H 0.245480 0.543192 0.351460 0.024 Uiso 1 1 calc R U . . .
C21 C 0.2665(6) 0.4781(4) 0.2586(4) 0.0224(15) Uani 1 1 d . . . . .
H00U H 0.313277 0.514898 0.233947 0.027 Uiso 1 1 calc R U . . .
C22 C 0.2400(6) 0.4071(4) 0.2250(4) 0.0249(16) Uani 1 1 d . . . . .
H00Z H 0.270976 0.394276 0.178098 0.030 Uiso 1 1 calc R U . . .
C23 C 0.1679(6) 0.3544(4) 0.2600(4) 0.0259(16) Uani 1 1 d . . . . .
H01G H 0.149069 0.305894 0.236758 0.031 Uiso 1 1 calc R U . . .
C24 C 0.1240(6) 0.3728(4) 0.3286(4) 0.0227(15) Uani 1 1 d . . . . .
H010 H 0.073743 0.337305 0.351945 0.027 Uiso 1 1 calc R U . . .
C25 C 0.1528(5) 0.4434(3) 0.3641(3) 0.0157(13) Uani 1 1 d . . . . .
C26 C 0.1060(5) 0.4641(4) 0.4371(3) 0.0170(13) Uani 1 1 d . . . . .
C27 C -0.0064(6) 0.4658(4) 0.4594(4) 0.0216(14) Uani 1 1 d . . . . .
H00L H -0.069481 0.449214 0.431554 0.026 Uiso 1 1 calc R U . . .
C28 C -0.0060(6) 0.4965(3) 0.5296(4) 0.0175(14) Uani 1 1 d . . . . .
C29 C -0.1005(6) 0.5151(4) 0.5800(4) 0.0235(15) Uani 1 1 d . . . . .
H00A H -0.087381 0.490597 0.628434 0.035 Uiso 1 1 calc R U . . .
H00B H -0.169921 0.494376 0.558798 0.035 Uiso 1 1 calc R U . . .
H00C H -0.106671 0.572386 0.585939 0.035 Uiso 1 1 calc R U . . .
C30 C 0.5253(6) 0.3542(4) 0.6207(4) 0.0253(15) Uani 1 1 d . . . . .
H018 H 0.537130 0.409480 0.616983 0.030 Uiso 1 1 calc R U . . .
C31 C 0.6099(6) 0.3025(4) 0.5999(4) 0.0327(18) Uani 1 1 d . . . . .
H01O H 0.678700 0.322603 0.581846 0.039 Uiso 1 1 calc R U . . .
C32 C 0.5938(7) 0.2213(4) 0.6056(4) 0.0355(19) Uani 1 1 d . . . . .
H01P H 0.650589 0.185609 0.590395 0.043 Uiso 1 1 calc R U . . .
C33 C 0.4944(7) 0.1934(4) 0.6336(4) 0.0314(17) Uani 1 1 d . . . . .
H01K H 0.483529 0.138139 0.638378 0.038 Uiso 1 1 calc R U . . .
C34 C 0.4097(6) 0.2446(4) 0.6549(4) 0.0230(15) Uani 1 1 d . . . . .
H00Y H 0.342258 0.224351 0.674934 0.028 Uiso 1 1 calc R U . . .
C35 C 0.4241(6) 0.3262(4) 0.6468(3) 0.0192(14) Uani 1 1 d . . . . .
C36 C 0.3335(5) 0.3804(4) 0.6661(3) 0.0179(13) Uani 1 1 d . . . . .
C37 C 0.2650(6) 0.3761(4) 0.7290(3) 0.0200(14) Uani 1 1 d . . . . .
H013 H 0.268446 0.338122 0.767659 0.024 Uiso 1 1 calc R U . . .
C38 C 0.1921(6) 0.4380(4) 0.7232(3) 0.0198(14) Uani 1 1 d . . . . .
C39 C 0.1015(6) 0.4632(4) 0.7758(4) 0.0247(15) Uani 1 1 d . . . . .
H01D H 0.114207 0.517981 0.791004 0.037 Uiso 1 1 calc R U . . .
H01E H 0.102526 0.428962 0.819654 0.037 Uiso 1 1 calc R U . . .
H01F H 0.028925 0.458937 0.751202 0.037 Uiso 1 1 calc R U . . .
B1 B 0.1496(6) 0.5444(4) 0.6216(4) 0.0174(15) Uani 1 1 d . . . . .
H1 H 0.087028 0.561568 0.654536 0.021 Uiso 1 1 calc R U . . .

loop_
_atom_site_aniso_label
_atom_site_aniso_U_11
_atom_site_aniso_U_22
_atom_site_aniso_U_33
_atom_site_aniso_U_23
_atom_site_aniso_U_13
_atom_site_aniso_U_12
Zn1 0.0112(4) 0.0209(3) 0.0121(3) -0.0021(3) 0.0012(3) 0.0004(3)
S1 0.0130(8) 0.0214(7) 0.0204(9) -0.0036(6) -0.0007(6) -0.0008(6)
O1 0.026(3) 0.020(2) 0.025(3) -0.0016(18) 0.008(2) -0.002(2)
O2 0.016(2) 0.017(2) 0.016(2) -0.0034(16) 0.0034(18) -0.0006(17)
O3 0.016(3) 0.022(2) 0.027(3) -0.0017(17) -0.0016(19) 0.0029(18)
O4 0.023(3) 0.029(2) 0.019(2) -0.0078(18) -0.003(2) 0.001(2)
N1 0.013(3) 0.024(3) 0.013(3) -0.007(2) 0.001(2) 0.000(2)
N2 0.013(3) 0.023(3) 0.013(2) -0.001(2) 0.003(2) 0.001(2)
N3 0.013(3) 0.024(3) 0.015(3) -0.006(2) 0.001(2) 0.003(2)
N4 0.014(3) 0.018(3) 0.012(2) -0.0021(18) 0.001(2) 0.001(2)
N5 0.015(3) 0.017(3) 0.013(2) -0.0052(19) 0.001(2) 0.000(2)
N6 0.011(3) 0.020(3) 0.013(2) -0.0042(19) 0.000(2) -0.002(2)
N7 0.015(3) 0.025(3) 0.013(3) -0.002(2) 0.001(2) -0.001(2)
C1 0.015(4) 0.024(3) 0.016(3) -0.003(2) -0.002(3) -0.004(3)
C2 0.021(4) 0.030(4) 0.015(3) -0.008(2) 0.004(3) 0.002(3)
C3 0.027(4) 0.028(4) 0.017(3) 0.000(3) 0.003(3) -0.009(3)
C4 0.021(4) 0.023(3) 0.025(4) -0.002(2) 0.006(3) -0.011(3)
C5 0.011(3) 0.020(3) 0.015(3) -0.002(2) -0.002(2) 0.002(2)
C6 0.009(3) 0.023(3) 0.016(3) -0.003(2) 0.001(2) -0.001(2)
C7 0.019(4) 0.021(3) 0.011(3) -0.002(2) -0.004(3) 0.000(3)
C8 0.035(5) 0.024(4) 0.033(4) 0.003(3) 0.014(3) -0.008(3)
C9 0.016(4) 0.023(3) 0.032(4) -0.001(3) -0.002(3) -0.009(3)
C10 0.021(4) 0.023(3) 0.019(3) 0.000(3) -0.002(3) -0.002(3)
C11 0.032(5) 0.032(4) 0.019(3) -0.002(3) 0.004(3) 0.004(3)
C12 0.033(5) 0.027(4) 0.023(3) 0.005(3) 0.010(3) -0.001(3)
C13 0.020(4) 0.024(3) 0.031(4) 0.002(3) 0.004(3) -0.001(3)
C14 0.026(4) 0.024(3) 0.022(3) -0.004(3) -0.002(3) -0.001(3)
C15 0.016(4) 0.017(3) 0.018(3) -0.002(2) 0.001(3) 0.004(2)
C16 0.017(4) 0.018(3) 0.016(3) -0.002(2) -0.002(2) 0.001(3)
C17 0.022(4) 0.019(3) 0.020(3) -0.003(2) 0.002(3) -0.001(3)
C18 0.012(4) 0.025(3) 0.015(3) -0.003(2) 0.000(3) 0.005(3)
C19 0.030(4) 0.025(4) 0.029(4) -0.008(3) 0.012(3) -0.003(3)
C20 0.017(4) 0.026(3) 0.018(3) -0.004(2) -0.004(3) -0.002(3)
C21 0.021(4) 0.029(3) 0.017(3) 0.002(2) -0.002(3) 0.000(3)
C22 0.025(4) 0.036(4) 0.014(3) -0.004(3) -0.002(3) 0.006(3)
C23 0.033(5) 0.026(3) 0.019(3) -0.009(3) -0.002(3) 0.001(3)
C24 0.020(4) 0.026(4) 0.023(3) -0.002(3) -0.003(3) -0.002(3)
C25 0.015(3) 0.018(3) 0.014(3) -0.004(2) -0.006(2) 0.004(2)
C26 0.013(4) 0.021(3) 0.017(3) -0.002(2) -0.005(3) 0.000(3)
C27 0.021(4) 0.026(3) 0.017(3) -0.003(3) -0.006(3) -0.003(3)
C28 0.012(3) 0.019(3) 0.022(4) 0.002(2) -0.001(3) 0.000(2)
C29 0.015(4) 0.024(3) 0.031(4) -0.005(3) -0.001(3) -0.001(3)
C30 0.021(4) 0.035(4) 0.020(3) 0.005(3) 0.000(3) 0.007(3)
C31 0.021(4) 0.046(5) 0.030(4) 0.006(3) 0.004(3) 0.014(3)
C32 0.040(5) 0.044(4) 0.022(4) -0.002(3) -0.004(3) 0.027(4)
C33 0.037(5) 0.028(4) 0.030(4) 0.002(3) -0.009(3) 0.010(3)
C34 0.020(4) 0.026(4) 0.023(3) 0.002(3) -0.004(3) 0.001(3)
C35 0.024(4) 0.025(3) 0.009(3) 0.000(2) -0.001(3) 0.004(3)
C36 0.018(4) 0.022(3) 0.014(3) -0.001(2) -0.002(3) -0.004(3)
C37 0.022(4) 0.022(3) 0.015(3) 0.002(2) 0.001(3) -0.001(3)
C38 0.013(4) 0.028(4) 0.019(3) 0.000(3) 0.003(3) -0.004(3)
C39 0.024(4) 0.032(4) 0.018(4) -0.003(3) 0.007(3) 0.004(3)
B1 0.014(4) 0.023(4) 0.015(3) -0.003(3) -0.002(3) 0.001(3)

loop_
_atom_type_symbol
_atom_type_description
_atom_type_scat_dispersion_real
_atom_type_scat_dispersion_imag
_atom_type_scat_source
C C 0.0033 0.0016 'International Tables Vol C Tables 4.2.6.8 and 6.1.1.4'
H H 0.0000 0.0000 'International Tables Vol C Tables 4.2.6.8 and 6.1.1.4'
B B 0.0013 0.0007 'International Tables Vol C Tables 4.2.6.8 and 6.1.1.4'
N N 0.0061 0.0033 'International Tables Vol C Tables 4.2.6.8 and 6.1.1.4'
O O 0.0106 0.0060 'International Tables Vol C Tables 4.2.6.8 and 6.1.1.4'
S S 0.1246 0.1234 'International Tables Vol C Tables 4.2.6.8 and 6.1.1.4'
Zn Zn 0.2839 1.4301 'International Tables Vol C Tables 4.2.6.8 and 6.1.1.4'

loop_
_geom_angle_atom_site_label_1
_geom_angle_atom_site_label_2
_geom_angle_atom_site_label_3
_geom_angle
_geom_angle_site_symmetry_1
_geom_angle_site_symmetry_3
_geom_angle_publ_flag
N1 Zn1 O2 83.46(17) . . ?
N1 Zn1 N2 104.2(2) . . ?
N1 Zn1 N4 130.9(2) . . ?
N1 Zn1 N6 134.6(2) . . ?
N2 Zn1 O2 168.93(19) . . ?
N4 Zn1 O2 86.68(17) . . ?
N4 Zn1 N2 82.3(2) . . ?
N4 Zn1 N6 91.6(2) . . ?
N6 Zn1 O2 83.93(17) . . ?
N6 Zn1 N2 95.77(19) . . ?
O3 S1 O4 117.7(3) . . ?
O3 S1 N1 111.6(3) . . ?
O3 S1 C9 104.5(3) . . ?
O4 S1 N1 105.9(3) . . ?
O4 S1 C9 106.2(3) . . ?
N1 S1 C9 110.8(3) . . ?
C7 O1 C8 115.6(5) . . ?
C7 O2 Zn1 127.6(4) . . ?
S1 N1 Zn1 114.5(3) . . ?
C5 N1 Zn1 125.0(4) . . ?
C5 N1 S1 115.0(4) . . ?
N3 N2 Zn1 110.3(4) . . ?
C16 N2 Zn1 142.6(4) . . ?
C16 N2 N3 106.1(5) . . ?
N2 N3 B1 121.4(5) . . ?
C18 N3 N2 109.7(5) . . ?
C18 N3 B1 128.4(5) . . ?
N5 N4 Zn1 113.7(4) . . ?
C26 N4 Zn1 138.3(4) . . ?
C26 N4 N5 106.7(5) . . ?
N4 N5 B1 120.9(5) . . ?
C28 N5 N4 109.7(5) . . ?
C28 N5 B1 129.3(6) . . ?
N7 N6 Zn1 114.3(4) . . ?
C36 N6 Zn1 138.9(4) . . ?
C36 N6 N7 106.3(5) . . ?
N6 N7 B1 120.2(5) . . ?
C38 N7 N6 109.7(5) . . ?
C38 N7 B1 129.4(6) . . ?
C2 C1 H00Q 119.0 . . ?
C2 C1 C6 121.9(6) . . ?
C6 C1 H00Q 119.0 . . ?
C1 C2 H00W 120.7 . . ?
C1 C2 C3 118.5(6) . . ?
C3 C2 H00W 120.7 . . ?
C2 C3 H015 119.8 . . ?
C4 C3 C2 120.5(6) . . ?
C4 C3 H015 119.8 . . ?
C3 C4 H019 119.1 . . ?
C3 C4 C5 121.8(6) . . ?
C5 C4 H019 119.1 . . ?
C4 C5 N1 119.3(5) . . ?
C4 C5 C6 117.7(5) . . ?
C6 C5 N1 123.0(5) . . ?
C1 C6 C5 119.3(6) . . ?
C1 C6 C7 117.8(5) . . ?
C5 C6 C7 122.6(5) . . ?
O1 C7 C6 112.9(5) . . ?
O2 C7 O1 121.1(5) . . ?
O2 C7 C6 125.9(5) . . ?
O1 C8 H01L 109.5 . . ?
O1 C8 H01M 109.5 . . ?
O1 C8 H01N 109.5 . . ?
H01L C8 H01M 109.5 . . ?
H01L C8 H01N 109.5 . . ?
H01M C8 H01N 109.5 . . ?
S1 C9 H01A 109.5 . . ?
S1 C9 H01B 109.5 . . ?
S1 C9 H01C 109.5 . . ?
H01A C9 H01B 109.5 . . ?
H01A C9 H01C 109.5 . . ?
H01B C9 H01C 109.5 . . ?
C11 C10 H011 119.3 . . ?
C11 C10 C15 121.3(6) . . ?
C15 C10 H011 119.3 . . ?
C10 C11 H016 119.9 . . ?
C10 C11 C12 120.1(6) . . ?
C12 C11 H016 119.9 . . ?
C11 C12 H012 120.3 . . ?
C13 C12 C11 119.5(6) . . ?
C13 C12 H012 120.3 . . ?
C12 C13 H00R 119.9 . . ?
C12 C13 C14 120.2(6) . . ?
C14 C13 H00R 119.9 . . ?
C13 C14 H00T 119.6 . . ?
C13 C14 C15 120.8(6) . . ?
C15 C14 H00T 119.6 . . ?
C10 C15 C14 118.0(6) . . ?
C10 C15 C16 122.0(6) . . ?
C14 C15 C16 119.7(5) . . ?
N2 C16 C15 125.2(5) . . ?
N2 C16 C17 109.3(5) . . ?
C17 C16 C15 124.9(5) . . ?
C16 C17 H00N 126.5 . . ?
C18 C17 C16 106.9(5) . . ?
C18 C17 H00N 126.5 . . ?
N3 C18 C17 107.9(5) . . ?
N3 C18 C19 122.3(6) . . ?
C17 C18 C19 129.8(6) . . ?
C18 C19 H01H 109.5 . . ?
C18 C19 H01I 109.5 . . ?
C18 C19 H01J 109.5 . . ?
H01H C19 H01I 109.5 . . ?
H01H C19 H01J 109.5 . . ?
H01I C19 H01J 109.5 . . ?
C21 C20 H00X 119.4 . . ?
C21 C20 C25 121.1(6) . . ?
C25 C20 H00X 119.4 . . ?
C20 C21 H00U 120.1 . . ?
C20 C21 C22 119.8(7) . . ?
C22 C21 H00U 120.1 . . ?
C21 C22 H00Z 120.0 . . ?
C21 C22 C23 120.1(6) . . ?
C23 C22 H00Z 120.0 . . ?
C22 C23 H01G 120.1 . . ?
C24 C23 C22 119.8(6) . . ?
C24 C23 H01G 120.1 . . ?
C23 C24 H010 119.7 . . ?
C23 C24 C25 120.6(6) . . ?
C25 C24 H010 119.7 . . ?
C20 C25 C24 118.5(6) . . ?
C20 C25 C26 120.3(5) . . ?
C24 C25 C26 121.2(6) . . ?
N4 C26 C25 120.9(6) . . ?
N4 C26 C27 110.3(6) . . ?
C27 C26 C25 128.6(6) . . ?
C26 C27 H00L 127.2 . . ?
C28 C27 C26 105.6(6) . . ?
C28 C27 H00L 127.2 . . ?
N5 C28 C27 107.7(6) . . ?
N5 C28 C29 122.2(6) . . ?
C27 C28 C29 130.0(6) . . ?
C28 C29 H00A 109.5 . . ?
C28 C29 H00B 109.5 . . ?
C28 C29 H00C 109.5 . . ?
H00A C29 H00B 109.5 . . ?
H00A C29 H00C 109.5 . . ?
H00B C29 H00C 109.5 . . ?
C31 C30 H018 119.5 . . ?
C35 C30 H018 119.5 . . ?
C35 C30 C31 121.0(7) . . ?
C30 C31 H01O 120.0 . . ?
C30 C31 C32 120.1(7) . . ?
C32 C31 H01O 120.0 . . ?
C31 C32 H01P 120.5 . . ?
C33 C32 C31 119.0(7) . . ?
C33 C32 H01P 120.5 . . ?
C32 C33 H01K 119.3 . . ?
C32 C33 C34 121.3(7) . . ?
C34 C33 H01K 119.3 . . ?
C33 C34 H00Y 120.1 . . ?
C33 C34 C35 119.8(7) . . ?
C35 C34 H00Y 120.1 . . ?
C30 C35 C34 118.8(6) . . ?
C30 C35 C36 121.1(6) . . ?
C34 C35 C36 120.1(6) . . ?
N6 C36 C35 123.6(5) . . ?
N6 C36 C37 109.9(6) . . ?
C37 C36 C35 126.5(6) . . ?
C36 C37 H013 127.1 . . ?
C38 C37 C36 105.8(6) . . ?
C38 C37 H013 127.1 . . ?
N7 C38 C37 108.3(6) . . ?
N7 C38 C39 122.7(6) . . ?
C37 C38 C39 129.0(6) . . ?
C38 C39 H01D 109.5 . . ?
C38 C39 H01E 109.5 . . ?
C38 C39 H01F 109.5 . . ?
H01D C39 H01E 109.5 . . ?
H01D C39 H01F 109.5 . . ?
H01E C39 H01F 109.5 . . ?
N3 B1 N5 109.0(5) . . ?
N3 B1 N7 111.0(5) . . ?
N3 B1 H1 109.4 . . ?
N5 B1 H1 109.4 . . ?
N7 B1 N5 108.6(5) . . ?
N7 B1 H1 109.4 . . ?

loop_
_geom_bond_atom_site_label_1
_geom_bond_atom_site_label_2
_geom_bond_distance
_geom_bond_site_symmetry_2
_geom_bond_publ_flag
Zn1 O2 2.262(4) . ?
Zn1 N1 2.006(5) . ?
Zn1 N2 2.178(5) . ?
Zn1 N4 2.087(5) . ?
Zn1 N6 2.106(5) . ?
S1 O3 1.449(4) . ?
S1 O4 1.452(5) . ?
S1 N1 1.601(6) . ?
S1 C9 1.782(6) . ?
O1 C7 1.339(7) . ?
O1 C8 1.457(8) . ?
O2 C7 1.226(7) . ?
N1 C5 1.426(7) . ?
N2 N3 1.387(7) . ?
N2 C16 1.349(8) . ?
N3 C18 1.351(8) . ?
N3 B1 1.530(9) . ?
N4 N5 1.375(7) . ?
N4 C26 1.320(8) . ?
N5 C28 1.357(9) . ?
N5 B1 1.546(9) . ?
N6 N7 1.376(7) . ?
N6 C36 1.345(8) . ?
N7 C38 1.357(8) . ?
N7 B1 1.539(9) . ?
C1 H00Q 0.9500 . ?
C1 C2 1.371(9) . ?
C2 H00W 0.9500 . ?
C2 C3 1.385(9) . ?
C3 H015 0.9500 . ?
C3 C4 1.376(9) . ?
C4 H019 0.9500 . ?
C5 C4 1.389(9) . ?
C5 C6 1.408(8) . ?
C6 C1 1.395(8) . ?
C7 C6 1.476(8) . ?
C8 H01L 0.9800 . ?
C8 H01M 0.9800 . ?
C8 H01N 0.9800 . ?
C9 H01A 0.9800 . ?
C9 H01B 0.9800 . ?
C9 H01C 0.9800 . ?
C10 H011 0.9500 . ?
C10 C11 1.374(9) . ?
C11 H016 0.9500 . ?
C12 C11 1.393(10) . ?
C12 H012 0.9500 . ?
C13 C12 1.372(9) . ?
C13 H00R 0.9500 . ?
C13 C14 1.389(9) . ?
C14 H00T 0.9500 . ?
C15 C10 1.386(9) . ?
C15 C14 1.394(9) . ?
C16 C15 1.469(9) . ?
C16 C17 1.395(8) . ?
C17 H00N 0.9500 . ?
C18 C17 1.365(9) . ?
C18 C19 1.503(9) . ?
C19 H01H 0.9800 . ?
C19 H01I 0.9800 . ?
C19 H01J 0.9800 . ?
C20 H00X 0.9500 . ?
C21 C20 1.377(10) . ?
C21 H00U 0.9500 . ?
C21 C22 1.383(9) . ?
C22 H00Z 0.9500 . ?
C22 C23 1.394(10) . ?
C23 H01G 0.9500 . ?
C24 C23 1.380(9) . ?
C24 H010 0.9500 . ?
C25 C20 1.393(9) . ?
C25 C24 1.399(9) . ?
C25 C26 1.474(9) . ?
C26 C27 1.407(9) . ?
C27 H00L 0.9500 . ?
C27 C28 1.370(10) . ?
C29 C28 1.486(10) . ?
C29 H00A 0.9800 . ?
C29 H00B 0.9800 . ?
C29 H00C 0.9800 . ?
C30 H018 0.9500 . ?
C30 C31 1.391(9) . ?
C31 H01O 0.9500 . ?
C31 C32 1.393(10) . ?
C32 H01P 0.9500 . ?
C33 C32 1.377(11) . ?
C33 H01K 0.9500 . ?
C34 C33 1.390(10) . ?
C34 H00Y 0.9500 . ?
C35 C30 1.384(9) . ?
C35 C34 1.400(9) . ?
C35 C36 1.465(9) . ?
C36 C37 1.402(9) . ?
C37 H013 0.9500 . ?
C38 C37 1.369(9) . ?
C38 C39 1.504(9) . ?
C39 H01D 0.9800 . ?
C39 H01E 0.9800 . ?
C39 H01F 0.9800 . ?
B1 H1 1.0000 . ?

loop_
_geom_torsion_atom_site_label_1
_geom_torsion_atom_site_label_2
_geom_torsion_atom_site_label_3
_geom_torsion_atom_site_label_4
_geom_torsion
_geom_torsion_site_symmetry_1
_geom_torsion_site_symmetry_2
_geom_torsion_site_symmetry_3
_geom_torsion_site_symmetry_4
_geom_torsion_publ_flag
Zn1 O2 C7 O1 -178.1(4) . . . . ?
Zn1 O2 C7 C6 -1.8(9) . . . . ?
Zn1 N1 C5 C4 137.0(5) . . . . ?
Zn1 N1 C5 C6 -42.5(8) . . . . ?
Zn1 N2 N3 C18 169.4(4) . . . . ?
Zn1 N2 N3 B1 -18.2(7) . . . . ?
Zn1 N2 C16 C15 23.9(11) . . . . ?
Zn1 N2 C16 C17 -164.7(5) . . . . ?
Zn1 N4 N5 C28 -168.2(4) . . . . ?
Zn1 N4 N5 B1 9.2(6) . . . . ?
Zn1 N4 C26 C25 -20.9(10) . . . . ?
Zn1 N4 C26 C27 164.0(5) . . . . ?
Zn1 N6 N7 C38 173.5(4) . . . . ?
Zn1 N6 N7 B1 2.2(7) . . . . ?
Zn1 N6 C36 C35 8.6(10) . . . . ?
Zn1 N6 C36 C37 -171.1(5) . . . . ?
S1 N1 C5 C4 -70.8(7) . . . . ?
S1 N1 C5 C6 109.7(6) . . . . ?
O1 C7 C6 C1 12.9(8) . . . . ?
O1 C7 C6 C5 -173.5(6) . . . . ?
O2 C7 C6 C1 -163.6(6) . . . . ?
O2 C7 C6 C5 9.9(10) . . . . ?
O3 S1 N1 Zn1 114.5(3) . . . . ?
O3 S1 N1 C5 -40.6(5) . . . . ?
O4 S1 N1 Zn1 -14.7(3) . . . . ?
O4 S1 N1 C5 -169.9(4) . . . . ?
N1 C5 C4 C3 175.8(7) . . . . ?
N1 C5 C6 C1 -174.3(6) . . . . ?
N1 C5 C6 C7 12.3(9) . . . . ?
N2 N3 C18 C17 1.2(7) . . . . ?
N2 N3 C18 C19 179.8(6) . . . . ?
N2 N3 B1 N5 -47.0(8) . . . . ?
N2 N3 B1 N7 72.5(7) . . . . ?
N2 C16 C15 C10 38.1(10) . . . . ?
N2 C16 C15 C14 -148.0(6) . . . . ?
N2 C16 C17 C18 -0.7(7) . . . . ?
N3 N2 C16 C15 -170.1(6) . . . . ?
N3 N2 C16 C17 1.4(7) . . . . ?
N3 C18 C17 C16 -0.3(7) . . . . ?
N4 N5 C28 C27 -0.5(7) . . . . ?
N4 N5 C28 C29 -178.3(5) . . . . ?
N4 N5 B1 N3 54.5(7) . . . . ?
N4 N5 B1 N7 -66.5(7) . . . . ?
N4 C26 C27 C28 0.7(7) . . . . ?
N5 N4 C26 C25 174.1(5) . . . . ?
N5 N4 C26 C27 -1.0(7) . . . . ?
N6 N7 C38 C37 0.1(7) . . . . ?
N6 N7 C38 C39 178.4(6) . . . . ?
N6 N7 B1 N3 -61.5(7) . . . . ?
N6 N7 B1 N5 58.3(7) . . . . ?
N6 C36 C37 C38 0.5(7) . . . . ?
N7 N6 C36 C35 179.3(6) . . . . ?
N7 N6 C36 C37 -0.4(7) . . . . ?
N7 C38 C37 C36 -0.3(7) . . . . ?
C1 C2 C3 C4 3.1(11) . . . . ?
C2 C3 C4 C5 0.0(11) . . . . ?
C4 C5 C6 C1 6.1(9) . . . . ?
C4 C5 C6 C7 -167.3(6) . . . . ?
C5 C6 C1 C2 -3.3(10) . . . . ?
C6 C1 C2 C3 -1.4(10) . . . . ?
C6 C5 C4 C3 -4.6(10) . . . . ?
C7 C6 C1 C2 170.5(6) . . . . ?
C8 O1 C7 O2 5.1(9) . . . . ?
C8 O1 C7 C6 -171.6(6) . . . . ?
C9 S1 N1 Zn1 -129.4(3) . . . . ?
C9 S1 N1 C5 75.4(5) . . . . ?
C10 C15 C14 C13 -0.2(10) . . . . ?
C12 C13 C14 C15 0.5(10) . . . . ?
C13 C12 C11 C10 0.8(11) . . . . ?
C14 C13 C12 C11 -0.8(11) . . . . ?
C14 C15 C10 C11 0.2(10) . . . . ?
C15 C10 C11 C12 -0.5(10) . . . . ?
C15 C16 C17 C18 170.8(6) . . . . ?
C16 N2 N3 C18 -1.6(7) . . . . ?
C16 N2 N3 B1 170.8(5) . . . . ?
C16 C15 C10 C11 174.2(6) . . . . ?
C16 C15 C14 C13 -174.3(6) . . . . ?
C17 C16 C15 C10 -132.1(7) . . . . ?
C17 C16 C15 C14 41.8(9) . . . . ?
C18 N3 B1 N5 123.8(6) . . . . ?
C18 N3 B1 N7 -116.6(7) . . . . ?
C19 C18 C17 C16 -178.7(7) . . . . ?
C20 C21 C22 C23 2.4(10) . . . . ?
C20 C25 C24 C23 1.3(10) . . . . ?
C20 C25 C26 N4 -47.7(9) . . . . ?
C20 C25 C26 C27 126.3(7) . . . . ?
C21 C22 C23 C24 -0.7(11) . . . . ?
C22 C21 C20 C25 -2.3(10) . . . . ?
C24 C25 C20 C21 0.4(10) . . . . ?
C24 C25 C26 N4 134.0(7) . . . . ?
C24 C25 C26 C27 -52.0(10) . . . . ?
C25 C24 C23 C22 -1.2(10) . . . . ?
C25 C26 C27 C28 -173.9(6) . . . . ?
C26 N4 N5 C28 0.9(6) . . . . ?
C26 N4 N5 B1 178.3(5) . . . . ?
C26 C25 C20 C21 -177.9(6) . . . . ?
C26 C25 C24 C23 179.7(6) . . . . ?
C26 C27 C28 N5 -0.1(7) . . . . ?
C26 C27 C28 C29 177.5(6) . . . . ?
C28 N5 B1 N3 -128.6(6) . . . . ?
C28 N5 B1 N7 110.4(7) . . . . ?
C30 C31 C32 C33 -1.5(10) . . . . ?
C30 C35 C34 C33 -3.0(9) . . . . ?
C30 C35 C36 N6 43.9(9) . . . . ?
C30 C35 C36 C37 -136.4(7) . . . . ?
C34 C33 C32 C31 1.1(10) . . . . ?
C34 C35 C30 C31 2.6(9) . . . . ?
C34 C35 C36 N6 -136.4(6) . . . . ?
C34 C35 C36 C37 43.2(9) . . . . ?
C35 C30 C31 C32 -0.4(10) . . . . ?
C35 C34 C33 C32 1.2(10) . . . . ?
C35 C36 C37 C38 -179.3(6) . . . . ?
C36 N6 N7 C38 0.2(7) . . . . ?
C36 N6 N7 B1 -171.1(5) . . . . ?
C36 C35 C30 C31 -177.7(6) . . . . ?
C36 C35 C34 C33 177.3(6) . . . . ?
C38 N7 B1 N3 129.1(6) . . . . ?
C38 N7 B1 N5 -111.1(7) . . . . ?
C39 C38 C37 C36 -178.5(7) . . . . ?
B1 N3 C18 C17 -170.5(6) . . . . ?
B1 N3 C18 C19 8.0(10) . . . . ?
B1 N5 C28 C27 -177.6(6) . . . . ?
B1 N5 C28 C29 4.6(10) . . . . ?
B1 N7 C38 C37 170.3(6) . . . . ?
B1 N7 C38 C39 -11.4(10) . . . . ?
